data_7224943
loop_
_publ_author_name
'Anusha Rani, Mani'
'Vivek Kumar, Sundaravel'
'Roja, Somi'
'Almansour, Abdulrahman Ibrahim'
'Kumar, Raju'
'Athimoolam, S.'
'Raju, Ranjith Kumar'

_publ_section_title
;
 Synthesis of highly functionalized 2-thiaspiro[4.5]deca-6,8-dienes via
 atom efficient tandem Michael addition/Thorpe-Ziegler cyclization
;
_journal_name_full 'RSC Adv.'
_journal_paper_doi 10.1039/C6RA05572A
_journal_year 2016
_chemical_formula_moiety 'C30 H22 Br2 N2 O S'
_chemical_formula_sum 'C30 H22 Br2 N2 O S'
_chemical_formula_weight 618.37
_chemical_melting_point 224
_chemical_name_common
(Z)-6-Amino-3-(2-bromobenzylidene)-10-(2-bromophenyl)-4-oxo-8-(p-tolyl)-2-thiaspiro[4.5]deca-6,8-diene-7-carbonitrile
_chemical_name_systematic
(Z)-6-Amino-3-(2-bromobenzylidene)-10-(2-bromophenyl)-4-oxo-8-(p-tolyl)-2-thiaspiro[4.5]deca-6,8-diene-7-carbonitrile
_space_group_crystal_system triclinic
_space_group_IT_number 2
_space_group_name_Hall '-P 1'
_space_group_name_H-M_alt 'P -1'
_symmetry_space_group_name_Hall '-P 1'
_symmetry_space_group_name_H-M 'P -1'
_atom_sites_solution_hydrogens geom
_audit_creation_method SHELXL-2014
_audit_update_record
;
2016-02-27 deposited with the CCDC.
2016-04-15 downloaded from the CCDC.
;
_cell_angle_alpha 76.797(9)
_cell_angle_beta 83.778(8)
_cell_angle_gamma 77.976(6)
_cell_formula_units_Z 2
_cell_length_a 7.8301(4)
_cell_length_b 9.9382(6)
_cell_length_c 18.0845(11)
_cell_measurement_reflns_used 3216
_cell_measurement_temperature 293(2)
_cell_measurement_theta_max 24.58
_cell_measurement_theta_min 2.16
_cell_volume 1337.29(14)
_computing_structure_refinement 'SHELXL-2014 (Sheldrick, 2014)'
_diffrn_ambient_temperature 293(2)
_diffrn_measured_fraction_theta_full 0.974
_diffrn_measured_fraction_theta_max 0.999
_diffrn_measurement_device_type 'Bruker SMART APEX CCD area-detector'
_diffrn_measurement_method \w
_diffrn_radiation_source 'fine-focus sealed tube'
_diffrn_radiation_type MoK\a
_diffrn_radiation_wavelength 0.71073
_diffrn_reflns_av_R_equivalents 0.0307
_diffrn_reflns_av_unetI/netI 0.0225
_diffrn_reflns_Laue_measured_fraction_full 0.974
_diffrn_reflns_Laue_measured_fraction_max 0.999
_diffrn_reflns_limit_h_max 9
_diffrn_reflns_limit_h_min -9
_diffrn_reflns_limit_k_max 11
_diffrn_reflns_limit_k_min -11
_diffrn_reflns_limit_l_max 21
_diffrn_reflns_limit_l_min -21
_diffrn_reflns_number 25914
_diffrn_reflns_point_group_measured_fraction_full 0.974
_diffrn_reflns_point_group_measured_fraction_max 0.999
_diffrn_reflns_theta_full 25.242
_diffrn_reflns_theta_max 24.995
_diffrn_reflns_theta_min 2.144
_exptl_absorpt_coefficient_mu 3.135
_exptl_absorpt_correction_type none
_exptl_crystal_colour colourless
_exptl_crystal_density_diffrn 1.536
_exptl_crystal_density_meas ?
_exptl_crystal_description block
_exptl_crystal_F_000 620
_exptl_crystal_size_max 0.18
_exptl_crystal_size_mid 0.16
_exptl_crystal_size_min 0.12
_refine_diff_density_max 0.466
_refine_diff_density_min -0.407
_refine_diff_density_rms 0.052
_refine_ls_extinction_method none
_refine_ls_goodness_of_fit_ref 1.038
_refine_ls_hydrogen_treatment constr
_refine_ls_matrix_type full
_refine_ls_number_parameters 326
_refine_ls_number_reflns 4709
_refine_ls_number_restraints 0
_refine_ls_restrained_S_all 1.038
_refine_ls_R_factor_all 0.0379
_refine_ls_R_factor_gt 0.0288
_refine_ls_shift/su_max 0.001
_refine_ls_shift/su_mean 0.000
_refine_ls_structure_factor_coef Fsqd
_refine_ls_weighting_details 'w=1/[\s^2^(Fo^2^)+(0.0366P)^2^+0.7025P] where P=(Fo^2^+2Fc^2^)/3'
_refine_ls_weighting_scheme calc
_refine_ls_wR_factor_gt 0.0708
_refine_ls_wR_factor_ref 0.0736
_reflns_Friedel_coverage 0.000
_reflns_number_gt 3850
_reflns_number_total 4709
_reflns_threshold_expression 'I > 2\s(I)'
_cod_data_source_file c6ra05572a2.cif
_cod_data_source_block shelx
_cod_depositor_comments
;
The following automatic conversions were performed:

'_exptl_crystal_density_meas' value 'none' was changed to '?' - the
value is perceived as not measured.

Automatic conversion script
Id: cif_fix_values 4268 2015-11-12 08:31:59Z antanas 
;
_cod_original_cell_volume 1337.29(15)
_cod_database_code 7224943
_shelx_space_group_comment
;
The symmetry employed for this shelxl refinement is uniquely defined
by the following loop, which should always be used as a source of
symmetry information in preference to the above space-group names.
They are only intended as comments.
;
_shelxl_version_number 2014-3

loop_
_space_group_symop_operation_xyz
'x, y, z'
'-x, -y, -z'

loop_
_atom_site_label
_atom_site_type_symbol
_atom_site_fract_x
_atom_site_fract_y
_atom_site_fract_z
_atom_site_U_iso_or_equiv
_atom_site_adp_type
_atom_site_occupancy
_atom_site_site_symmetry_order
_atom_site_calc_flag
_atom_site_refinement_flags_posn
_atom_site_refinement_flags_adp
C1 C 0.8897(3) 0.1549(2) 0.41625(14) 0.0317(6) Uani 1 1 d . .
C2 C 1.0436(4) 0.1484(3) 0.37163(15) 0.0414(6) Uani 1 1 d . .
H2 H 1.0491 0.1249 0.3244 0.050 Uiso 1 1 calc R U
C3 C 1.1888(4) 0.1767(3) 0.39656(16) 0.0443(7) Uani 1 1 d . .
H3 H 1.2929 0.1730 0.3663 0.053 Uiso 1 1 calc R U
C4 C 1.1793(3) 0.2105(3) 0.46676(16) 0.0408(6) Uani 1 1 d . .
H4 H 1.2783 0.2276 0.4845 0.049 Uiso 1 1 calc R U
C5 C 1.0247(3) 0.2194(3) 0.51079(15) 0.0367(6) Uani 1 1 d . .
H5 H 1.0203 0.2430 0.5579 0.044 Uiso 1 1 calc R U
C6 C 0.8744(3) 0.1936(2) 0.48623(14) 0.0306(5) Uani 1 1 d . .
C7 C 0.7100(3) 0.2029(3) 0.53351(14) 0.0322(6) Uani 1 1 d . .
H7 H 0.6454 0.1333 0.5356 0.039 Uiso 1 1 calc R U
C8 C 0.6430(3) 0.3007(2) 0.57383(13) 0.0288(5) Uani 1 1 d . .
C9 C 0.4752(3) 0.2937(2) 0.62045(13) 0.0300(5) Uani 1 1 d . .
C10 C 0.4376(3) 0.3999(2) 0.67243(13) 0.0282(5) Uani 1 1 d . .
C11 C 0.5227(3) 0.5241(3) 0.62910(14) 0.0337(6) Uani 1 1 d . .
H11A H 0.5500 0.5758 0.6644 0.040 Uiso 1 1 calc R U
H11B H 0.4438 0.5879 0.5932 0.040 Uiso 1 1 calc R U
C12 C 0.5332(3) 0.3298(2) 0.74757(13) 0.0298(5) Uani 1 1 d . .
H12 H 0.6562 0.3387 0.7365 0.036 Uiso 1 1 calc R U
C13 C 0.4624(3) 0.4083(3) 0.80934(14) 0.0337(6) Uani 1 1 d . .
H13 H 0.5363 0.4059 0.8468 0.040 Uiso 1 1 calc R U
C14 C 0.2995(3) 0.4814(3) 0.81373(14) 0.0322(6) Uani 1 1 d . .
C15 C 0.1825(3) 0.4911(2) 0.75373(14) 0.0296(5) Uani 1 1 d . .
C16 C 0.2434(3) 0.4522(2) 0.68709(14) 0.0304(5) Uani 1 1 d . .
C17 C -0.0031(3) 0.5342(3) 0.76437(15) 0.0367(6) Uani 1 1 d . .
C18 C 0.2333(3) 0.5532(3) 0.87785(14) 0.0357(6) Uani 1 1 d . .
C19 C 0.2718(4) 0.4878(3) 0.95200(16) 0.0505(7) Uani 1 1 d . .
H19 H 0.3398 0.3978 0.9618 0.061 Uiso 1 1 calc R U
C20 C 0.2108(5) 0.5543(4) 1.01170(17) 0.0616(9) Uani 1 1 d . .
H20 H 0.2388 0.5085 1.0610 0.074 Uiso 1 1 calc R U
C21 C 0.1090(5) 0.6875(3) 0.99919(18) 0.0561(8) Uani 1 1 d . .
C22 C 0.0712(4) 0.7535(3) 0.92554(18) 0.0525(8) Uani 1 1 d . .
H22 H 0.0038 0.8437 0.9160 0.063 Uiso 1 1 calc R U
C23 C 0.1318(4) 0.6875(3) 0.86554(16) 0.0423(7) Uani 1 1 d . .
H23 H 0.1041 0.7339 0.8163 0.051 Uiso 1 1 calc R U
C24 C 0.0368(7) 0.7590(4) 1.0646(2) 0.0917(14) Uani 1 1 d . .
H24A H -0.0773 0.7388 1.0818 0.138 Uiso 1 1 calc R U
H24B H 0.0286 0.8589 1.0478 0.138 Uiso 1 1 calc R U
H24C H 0.1134 0.7247 1.1056 0.138 Uiso 1 1 calc R U
C25 C 0.5307(3) 0.1734(3) 0.77356(14) 0.0322(6) Uani 1 1 d . .
C26 C 0.6804(3) 0.0697(3) 0.77570(14) 0.0373(6) Uani 1 1 d . .
C27 C 0.6739(4) -0.0720(3) 0.79694(17) 0.0504(7) Uani 1 1 d . .
H27 H 0.7766 -0.1391 0.7985 0.061 Uiso 1 1 calc R U
C28 C 0.5164(5) -0.1129(3) 0.81561(19) 0.0600(9) Uani 1 1 d . .
H28 H 0.5111 -0.2081 0.8282 0.072 Uiso 1 1 calc R U
C29 C 0.3649(4) -0.0132(3) 0.81579(18) 0.0579(9) Uani 1 1 d . .
H29 H 0.2574 -0.0407 0.8295 0.070 Uiso 1 1 calc R U
C30 C 0.3741(4) 0.1276(3) 0.79556(17) 0.0455(7) Uani 1 1 d . .
H30 H 0.2715 0.1941 0.7967 0.055 Uiso 1 1 calc R U
N1 N 0.1410(3) 0.4661(3) 0.62954(13) 0.0466(6) Uani 1 1 d . .
H1A H 0.0313 0.5011 0.6340 0.056 Uiso 1 1 calc R U
H1B H 0.1854 0.4400 0.5883 0.056 Uiso 1 1 calc R U
N2 N -0.1512(3) 0.5650(3) 0.76904(16) 0.0570(7) Uani 1 1 d . .
O1 O 0.3814(2) 0.2145(2) 0.61689(11) 0.0436(5) Uani 1 1 d . .
S1 S 0.72268(8) 0.45005(7) 0.57886(4) 0.03760(16) Uani 1 1 d . .
Br1 Br 0.69726(4) 0.10929(3) 0.37836(2) 0.04887(10) Uani 1 1 d . .
Br2 Br 0.90645(4) 0.11782(3) 0.75044(2) 0.05313(11) Uani 1 1 d . .

loop_
_atom_site_aniso_label
_atom_site_aniso_U_11
_atom_site_aniso_U_22
_atom_site_aniso_U_33
_atom_site_aniso_U_23
_atom_site_aniso_U_13
_atom_site_aniso_U_12
C1 0.0344(14) 0.0263(13) 0.0360(14) -0.0110(11) -0.0046(11) -0.0031(10)
C2 0.0465(16) 0.0447(16) 0.0340(15) -0.0163(13) 0.0033(13) -0.0055(13)
C3 0.0359(15) 0.0476(17) 0.0480(17) -0.0136(14) 0.0082(13) -0.0065(12)
C4 0.0361(15) 0.0393(15) 0.0491(17) -0.0106(13) -0.0036(13) -0.0101(12)
C5 0.0423(15) 0.0350(14) 0.0345(15) -0.0138(12) -0.0024(12) -0.0040(12)
C6 0.0348(13) 0.0243(12) 0.0321(14) -0.0086(10) -0.0009(11) -0.0021(10)
C7 0.0342(13) 0.0308(13) 0.0336(14) -0.0109(11) -0.0013(11) -0.0068(10)
C8 0.0299(12) 0.0291(13) 0.0279(13) -0.0068(10) -0.0024(10) -0.0056(10)
C9 0.0335(13) 0.0304(13) 0.0266(13) -0.0068(11) -0.0025(10) -0.0062(11)
C10 0.0281(12) 0.0289(13) 0.0277(13) -0.0087(10) -0.0006(10) -0.0034(10)
C11 0.0350(14) 0.0297(13) 0.0364(15) -0.0108(11) 0.0022(11) -0.0043(11)
C12 0.0230(12) 0.0351(14) 0.0321(14) -0.0102(11) -0.0024(10) -0.0036(10)
C13 0.0334(14) 0.0405(15) 0.0299(14) -0.0119(12) -0.0060(11) -0.0058(11)
C14 0.0332(14) 0.0343(14) 0.0301(14) -0.0088(11) -0.0015(11) -0.0067(11)
C15 0.0252(12) 0.0317(13) 0.0309(13) -0.0075(11) -0.0006(10) -0.0026(10)
C16 0.0280(12) 0.0303(13) 0.0343(14) -0.0075(11) -0.0055(11) -0.0062(10)
C17 0.0351(15) 0.0386(15) 0.0353(15) -0.0084(12) -0.0012(12) -0.0044(11)
C18 0.0368(14) 0.0407(15) 0.0332(15) -0.0162(12) 0.0028(11) -0.0084(11)
C19 0.0615(19) 0.0483(17) 0.0400(17) -0.0153(14) -0.0058(14) 0.0012(14)
C20 0.084(2) 0.068(2) 0.0336(17) -0.0184(16) -0.0043(16) -0.0091(19)
C21 0.074(2) 0.055(2) 0.0445(19) -0.0265(16) 0.0140(16) -0.0152(17)
C22 0.066(2) 0.0392(16) 0.052(2) -0.0203(14) 0.0123(16) -0.0053(14)
C23 0.0495(17) 0.0400(15) 0.0363(15) -0.0116(12) 0.0038(13) -0.0054(13)
C24 0.144(4) 0.083(3) 0.053(2) -0.044(2) 0.021(2) -0.015(3)
C25 0.0318(13) 0.0363(14) 0.0260(13) -0.0064(11) -0.0029(10) -0.0003(11)
C26 0.0342(14) 0.0439(16) 0.0323(14) -0.0130(12) -0.0021(11) 0.0016(12)
C27 0.0538(19) 0.0363(16) 0.0537(19) -0.0098(14) -0.0046(15) 0.0088(13)
C28 0.074(2) 0.0336(17) 0.068(2) -0.0026(15) -0.0006(18) -0.0098(16)
C29 0.0510(19) 0.0482(19) 0.068(2) 0.0051(16) -0.0008(16) -0.0149(15)
C30 0.0366(15) 0.0393(16) 0.0537(18) -0.0014(14) -0.0002(13) -0.0021(12)
N1 0.0326(12) 0.0695(16) 0.0387(13) -0.0216(12) -0.0097(10) 0.0030(11)
N2 0.0320(14) 0.0644(17) 0.0685(18) -0.0113(14) 0.0004(12) -0.0004(12)
O1 0.0440(11) 0.0484(11) 0.0492(12) -0.0234(9) 0.0055(9) -0.0231(9)
S1 0.0363(3) 0.0348(4) 0.0459(4) -0.0167(3) 0.0091(3) -0.0132(3)
Br1 0.04490(17) 0.05187(19) 0.0591(2) -0.02981(15) -0.01095(14) -0.00605(13)
Br2 0.02999(15) 0.0607(2) 0.0691(2) -0.02610(16) -0.00498(13) 0.00502(13)

loop_
_atom_type_symbol
_atom_type_description
_atom_type_scat_dispersion_real
_atom_type_scat_dispersion_imag
_atom_type_scat_source
C C 0.0033 0.0016 'International Tables Vol C Tables 4.2.6.8 and 6.1.1.4'
H H 0.0000 0.0000 'International Tables Vol C Tables 4.2.6.8 and 6.1.1.4'
N N 0.0061 0.0033 'International Tables Vol C Tables 4.2.6.8 and 6.1.1.4'
O O 0.0106 0.0060 'International Tables Vol C Tables 4.2.6.8 and 6.1.1.4'
S S 0.1246 0.1234 'International Tables Vol C Tables 4.2.6.8 and 6.1.1.4'
Br Br -0.2901 2.4595 'International Tables Vol C Tables 4.2.6.8 and 6.1.1.4'

loop_
_geom_angle_atom_site_label_1
_geom_angle_atom_site_label_2
_geom_angle_atom_site_label_3
_geom_angle
C2 C1 C6 121.7(2)
C2 C1 Br1 117.22(18)
C6 C1 Br1 121.05(18)
C3 C2 C1 120.1(2)
C3 C2 H2 119.9
C1 C2 H2 119.9
C2 C3 C4 119.4(3)
C2 C3 H3 120.3
C4 C3 H3 120.3
C5 C4 C3 120.4(2)
C5 C4 H4 119.8
C3 C4 H4 119.8
C4 C5 C6 121.3(2)
C4 C5 H5 119.4
C6 C5 H5 119.4
C1 C6 C5 116.9(2)
C1 C6 C7 122.0(2)
C5 C6 C7 121.0(2)
C8 C7 C6 126.9(2)
C8 C7 H7 116.5
C6 C7 H7 116.5
C7 C8 C9 120.3(2)
C7 C8 S1 128.6(2)
C9 C8 S1 111.00(17)
O1 C9 C8 123.4(2)
O1 C9 C10 124.7(2)
C8 C9 C10 111.9(2)
C16 C10 C9 112.58(19)
C16 C10 C11 109.23(19)
C9 C10 C11 104.96(19)
C16 C10 C12 112.81(19)
C9 C10 C12 107.89(18)
C11 C10 C12 109.03(19)
C10 C11 S1 107.06(16)
C10 C11 H11A 110.3
S1 C11 H11A 110.3
C10 C11 H11B 110.3
S1 C11 H11B 110.3
H11A C11 H11B 108.6
C13 C12 C25 111.7(2)
C13 C12 C10 110.76(19)
C25 C12 C10 113.33(19)
C13 C12 H12 106.9
C25 C12 H12 106.9
C10 C12 H12 106.9
C14 C13 C12 123.8(2)
C14 C13 H13 118.1
C12 C13 H13 118.1
C13 C14 C15 119.1(2)
C13 C14 C18 121.7(2)
C15 C14 C18 119.2(2)
C16 C15 C17 116.5(2)
C16 C15 C14 121.8(2)
C17 C15 C14 121.6(2)
N1 C16 C15 123.2(2)
N1 C16 C10 116.7(2)
C15 C16 C10 119.9(2)
N2 C17 C15 175.8(3)
C19 C18 C23 117.7(2)
C19 C18 C14 120.9(2)
C23 C18 C14 121.3(2)
C20 C19 C18 121.1(3)
C20 C19 H19 119.5
C18 C19 H19 119.5
C21 C20 C19 120.9(3)
C21 C20 H20 119.5
C19 C20 H20 119.5
C22 C21 C20 118.3(3)
C22 C21 C24 120.5(3)
C20 C21 C24 121.2(3)
C21 C22 C23 121.0(3)
C21 C22 H22 119.5
C23 C22 H22 119.5
C22 C23 C18 120.9(3)
C22 C23 H23 119.5
C18 C23 H23 119.5
C21 C24 H24A 109.5
C21 C24 H24B 109.5
H24A C24 H24B 109.5
C21 C24 H24C 109.5
H24A C24 H24C 109.5
H24B C24 H24C 109.5
C30 C25 C26 116.4(2)
C30 C25 C12 120.4(2)
C26 C25 C12 123.2(2)
C27 C26 C25 122.1(3)
C27 C26 Br2 117.0(2)
C25 C26 Br2 120.9(2)
C28 C27 C26 119.7(3)
C28 C27 H27 120.1
C26 C27 H27 120.1
C27 C28 C29 120.0(3)
C27 C28 H28 120.0
C29 C28 H28 120.0
C30 C29 C28 119.5(3)
C30 C29 H29 120.3
C28 C29 H29 120.3
C29 C30 C25 122.3(3)
C29 C30 H30 118.9
C25 C30 H30 118.9
C16 N1 H1A 120.0
C16 N1 H1B 120.0
H1A N1 H1B 120.0
C8 S1 C11 93.22(11)

loop_
_geom_bond_atom_site_label_1
_geom_bond_atom_site_label_2
_geom_bond_distance
C1 C2 1.374(4)
C1 C6 1.391(3)
C1 Br1 1.896(2)
C2 C3 1.370(4)
C2 H2 0.9300
C3 C4 1.377(4)
C3 H3 0.9300
C4 C5 1.373(4)
C4 H4 0.9300
C5 C6 1.392(3)
C5 H5 0.9300
C6 C7 1.465(3)
C7 C8 1.334(3)
C7 H7 0.9300
C8 C9 1.488(3)
C8 S1 1.749(2)
C9 O1 1.199(3)
C9 C10 1.532(3)
C10 C16 1.516(3)
C10 C11 1.539(3)
C10 C12 1.570(3)
C11 S1 1.826(2)
C11 H11A 0.9700
C11 H11B 0.9700
C12 C13 1.499(3)
C12 C25 1.521(3)
C12 H12 0.9800
C13 C14 1.334(3)
C13 H13 0.9300
C14 C15 1.469(3)
C14 C18 1.489(3)
C15 C16 1.357(3)
C15 C17 1.432(3)
C16 N1 1.347(3)
C17 N2 1.135(3)
C18 C19 1.385(4)
C18 C23 1.387(4)
C19 C20 1.383(4)
C19 H19 0.9300
C20 C21 1.379(5)
C20 H20 0.9300
C21 C22 1.377(4)
C21 C24 1.515(4)
C22 C23 1.384(4)
C22 H22 0.9300
C23 H23 0.9300
C24 H24A 0.9600
C24 H24B 0.9600
C24 H24C 0.9600
C25 C30 1.383(4)
C25 C26 1.388(3)
C26 C27 1.383(4)
C26 Br2 1.910(3)
C27 C28 1.362(4)
C27 H27 0.9300
C28 C29 1.378(4)
C28 H28 0.9300
C29 C30 1.378(4)
C29 H29 0.9300
C30 H30 0.9300
N1 H1A 0.8600
N1 H1B 0.8600

loop_
_geom_hbond_atom_site_label_D
_geom_hbond_atom_site_label_H
_geom_hbond_atom_site_label_A
_geom_hbond_distance_DH
_geom_hbond_distance_HA
_geom_hbond_distance_DA
_geom_hbond_angle_DHA
_geom_hbond_site_symmetry_A
C2 H2 Br2 0.93 2.97 3.752(3) 142.9 2_756
C11 H11B Br1 0.97 3.12 3.670(2) 117.5 2_666
N1 H1A S1 0.86 2.89 3.540(2) 133.7 1_455
N1 H1B O1 0.86 2.42 2.838(3) 110.6 .
N1 H1B S1 0.86 3.03 3.755(2) 143.0 2_666

loop_
_geom_torsion_atom_site_label_1
_geom_torsion_atom_site_label_2
_geom_torsion_atom_site_label_3
_geom_torsion_atom_site_label_4
_geom_torsion
C6 C1 C2 C3 1.9(4)
Br1 C1 C2 C3 -178.4(2)
C1 C2 C3 C4 0.4(4)
C2 C3 C4 C5 -1.6(4)
C3 C4 C5 C6 0.5(4)
C2 C1 C6 C5 -2.9(4)
Br1 C1 C6 C5 177.36(18)
C2 C1 C6 C7 178.9(2)
Br1 C1 C6 C7 -0.8(3)
C4 C5 C6 C1 1.7(4)
C4 C5 C6 C7 179.9(2)
C1 C6 C7 C8 -140.2(3)
C5 C6 C7 C8 41.7(4)
C6 C7 C8 C9 -178.8(2)
C6 C7 C8 S1 3.6(4)
C7 C8 C9 O1 -10.1(4)
S1 C8 C9 O1 167.9(2)
C7 C8 C9 C10 170.3(2)
S1 C8 C9 C10 -11.8(2)
O1 C9 C10 C16 -30.3(3)
C8 C9 C10 C16 149.3(2)
O1 C9 C10 C11 -149.0(2)
C8 C9 C10 C11 30.6(3)
O1 C9 C10 C12 94.8(3)
C8 C9 C10 C12 -85.6(2)
C16 C10 C11 S1 -156.47(16)
C9 C10 C11 S1 -35.5(2)
C12 C10 C11 S1 79.84(19)
C16 C10 C12 C13 -38.7(3)
C9 C10 C12 C13 -163.7(2)
C11 C10 C12 C13 82.9(2)
C16 C10 C12 C25 87.8(2)
C9 C10 C12 C25 -37.2(3)
C11 C10 C12 C25 -150.66(19)
C25 C12 C13 C14 -99.4(3)
C10 C12 C13 C14 28.0(3)
C12 C13 C14 C15 -2.3(4)
C12 C13 C14 C18 177.7(2)
C13 C14 C15 C16 -13.1(4)
C18 C14 C15 C16 167.0(2)
C13 C14 C15 C17 163.1(2)
C18 C14 C15 C17 -16.8(4)
C17 C15 C16 N1 6.9(4)
C14 C15 C16 N1 -176.7(2)
C17 C15 C16 C10 -177.7(2)
C14 C15 C16 C10 -1.3(4)
C9 C10 C16 N1 -34.3(3)
C11 C10 C16 N1 81.9(3)
C12 C10 C16 N1 -156.7(2)
C9 C10 C16 C15 150.0(2)
C11 C10 C16 C15 -93.8(3)
C12 C10 C16 C15 27.6(3)
C13 C14 C18 C19 -42.0(4)
C15 C14 C18 C19 138.0(3)
C13 C14 C18 C23 137.8(3)
C15 C14 C18 C23 -42.2(4)
C23 C18 C19 C20 0.1(5)
C14 C18 C19 C20 179.9(3)
C18 C19 C20 C21 0.3(5)
C19 C20 C21 C22 -0.7(5)
C19 C20 C21 C24 178.0(4)
C20 C21 C22 C23 0.7(5)
C24 C21 C22 C23 -178.0(3)
C21 C22 C23 C18 -0.3(5)
C19 C18 C23 C22 -0.1(4)
C14 C18 C23 C22 -179.9(3)
C13 C12 C25 C30 61.5(3)
C10 C12 C25 C30 -64.5(3)
C13 C12 C25 C26 -119.5(3)
C10 C12 C25 C26 114.6(3)
C30 C25 C26 C27 1.4(4)
C12 C25 C26 C27 -177.6(2)
C30 C25 C26 Br2 -177.7(2)
C12 C25 C26 Br2 3.2(3)
C25 C26 C27 C28 0.8(4)
Br2 C26 C27 C28 -180.0(2)
C26 C27 C28 C29 -2.2(5)
C27 C28 C29 C30 1.3(5)
C28 C29 C30 C25 1.2(5)
C26 C25 C30 C29 -2.4(4)
C12 C25 C30 C29 176.7(3)
C7 C8 S1 C11 169.0(2)
C9 C8 S1 C11 -8.78(19)
C10 C11 S1 C8 26.47(18)
